data_1566094
loop_
_publ_author_name
'Jackl, Moritz K.'
'Seo, Hyeonglim'
'Karges, Johannes'
'Kalaj, Mark'
'Cohen, Seth M.'

_publ_section_title
;
 Salicylate Metal-Binding Isosteres as Fragments for Metalloenzyme
 Inhibition
;
_journal_name_full 'Chemical Science'
_journal_paper_doi 10.1039/D1SC06011B
_journal_year 2022
_chemical_formula_moiety 'C38 H32 B N7 O4 Zn, 0.375(C5 H12), 0.249(C3 H3)'
_chemical_formula_sum 'C40.62 H37.25 B N7 O4 Zn'
_chemical_formula_weight 763.70
_space_group_crystal_system monoclinic
_space_group_IT_number 14
_space_group_name_Hall '-P 2yn'
_space_group_name_H-M_alt 'P 1 21/n 1'
_atom_sites_solution_hydrogens geom
_atom_sites_solution_primary dual
_audit_creation_date 2021-04-06
_audit_creation_method
;
Olex2 1.3
(compiled 2020.11.12 svn.r5f609507 for OlexSys, GUI svn.r6272)
;
_audit_update_record
;
2021-10-22 deposited with the CCDC.	2022-01-13 downloaded from the CCDC.
;
_cell_angle_alpha 90
_cell_angle_beta 97.912(3)
_cell_angle_gamma 90
_cell_formula_units_Z 4
_cell_length_a 11.6546(9)
_cell_length_b 14.6697(11)
_cell_length_c 21.3858(17)
_cell_measurement_reflns_used 9942
_cell_measurement_temperature 100.0
_cell_measurement_theta_max 70.459
_cell_measurement_theta_min 3.665
_cell_volume 3621.5(5)
_computing_cell_refinement 'SAINT V8.38A (Bruker, 2018)'
_computing_data_reduction 'SAINT V8.38A (Bruker, 2018)'
_computing_molecular_graphics 'Olex2 1.3 (Dolomanov et al., 2009)'
_computing_publication_material 'Olex2 1.3 (Dolomanov et al., 2009)'
_computing_structure_refinement 'XL  (Sheldrick, 2008)'
_computing_structure_solution 'SHELXT  (Sheldrick, 2015)'
_diffrn_ambient_temperature 100.0
_diffrn_measured_fraction_theta_full 0.993
_diffrn_measured_fraction_theta_max 0.982
_diffrn_measurement_device_type 'Bruker APEX-II CCD'
_diffrn_measurement_method '\f and \w scans'
_diffrn_radiation_type CuK\a
_diffrn_radiation_wavelength 1.54178
_diffrn_reflns_av_R_equivalents 0.0401
_diffrn_reflns_av_unetI/netI 0.0518
_diffrn_reflns_Laue_measured_fraction_full 0.993
_diffrn_reflns_Laue_measured_fraction_max 0.982
_diffrn_reflns_limit_h_max 14
_diffrn_reflns_limit_h_min -13
_diffrn_reflns_limit_k_max 17
_diffrn_reflns_limit_k_min -17
_diffrn_reflns_limit_l_max 26
_diffrn_reflns_limit_l_min -19
_diffrn_reflns_number 22461
_diffrn_reflns_point_group_measured_fraction_full 0.993
_diffrn_reflns_point_group_measured_fraction_max 0.982
_diffrn_reflns_theta_full 67.679
_diffrn_reflns_theta_max 70.578
_diffrn_reflns_theta_min 3.665
_diffrn_source_current 30.0
_diffrn_source_power 1.35
_diffrn_source_voltage 45.0
_diffrn_standards_number 0
_exptl_absorpt_coefficient_mu 1.373
_exptl_absorpt_correction_T_max 0.5220
_exptl_absorpt_correction_T_min 0.3756
_exptl_absorpt_correction_type multi-scan
_exptl_absorpt_process_details
;
SADABS-2016/2 (Bruker,2016/2) was used for absorption correction.
wR2(int) was 0.1101 before and 0.0621 after correction.
The Ratio of minimum to maximum transmission is 0.7195.
The \l/2 correction factor is Not present.
;
_exptl_crystal_colour 'clear pink'
_exptl_crystal_colour_lustre clear
_exptl_crystal_colour_primary pink
_exptl_crystal_density_diffrn 1.401
_exptl_crystal_description block
_exptl_crystal_F_000 1588
_exptl_crystal_size_max 0.24
_exptl_crystal_size_mid 0.22
_exptl_crystal_size_min 0.19
_refine_diff_density_max 0.248
_refine_diff_density_min -0.619
_refine_diff_density_rms 0.060
_refine_ls_extinction_method none
_refine_ls_goodness_of_fit_ref 1.087
_refine_ls_hydrogen_treatment constr
_refine_ls_matrix_type full
_refine_ls_number_parameters 526
_refine_ls_number_reflns 6808
_refine_ls_number_restraints 33
_refine_ls_restrained_S_all 1.085
_refine_ls_R_factor_all 0.0478
_refine_ls_R_factor_gt 0.0418
_refine_ls_shift/su_max 0.002
_refine_ls_shift/su_mean 0.000
_refine_ls_structure_factor_coef Fsqd
_refine_ls_weighting_details 'w=1/[\s^2^(Fo^2^)+(0.0635P)^2^+0.6944P] where P=(Fo^2^+2Fc^2^)/3'
_refine_ls_weighting_scheme calc
_refine_ls_wR_factor_gt 0.1122
_refine_ls_wR_factor_ref 0.1168
_reflns_Friedel_coverage 0.000
_reflns_number_gt 5929
_reflns_number_total 6808
_reflns_threshold_expression 'I > 2\s(I)'
_cod_data_source_file d1sc06011b4.cif
_cod_data_source_block cohen_mkj214_0m_a
_cod_database_code 1566094
_shelx_shelxl_version_number 2016/6
_shelx_space_group_comment
;
The symmetry employed for this shelxl refinement is uniquely defined
by the following loop, which should always be used as a source of
symmetry information in preference to the above space-group names.
They are only intended as comments.
;
_shelx_estimated_absorpt_t_max 0.780
_shelx_estimated_absorpt_t_min 0.734
_olex2_refinement_description
;
1. Fixed Uiso
 At 1.2 times of:
  All B(H) groups, All C(H) groups, All C(H,H) groups, All N(H) groups
 At 1.5 times of:
  All C(H,H,H) groups
2. Restrained distances
 C6S-C8S_$1 \\sim C7S_$1-C8S_$1 \\sim C6S_$1-C7S_$1 \\sim C6S_$1-C8S \\sim
C7S-C8S \\sim C6S-C7S
 with sigma of 0.02
3. Uiso/Uaniso restraints and constraints
Uanis(C2S) = Uanis(C5S)
Uanis(C3S) = Uanis(C4S)
4. Rigid body (RIGU) restrains
 C1S, C2S, C3S
 with sigma for 1-2 distances of 0.002 and sigma for 1-3 distances of 0.002
 C8S, C7S, C6S, C8S, C7S, C6S
 with sigma for 1-2 distances of 0.004 and sigma for 1-3 distances of 0.004
5. Others
 Sof(C3S)=Sof(H3SA)=Sof(H3SB)=Sof(C2S)=Sof(H2SA)=Sof(H2SB)=Sof(C1S)=Sof(H1SA)=
 Sof(H1SB)=Sof(H1SC)=Sof(C5S)=Sof(H5SA)=Sof(H5SB)=Sof(H5SC)=Sof(C4S)=Sof(H4SA)=
 Sof(H4SB)=0.5*(1-FVAR(2))
 Sof(C8S)=Sof(H8S)=Sof(C7S)=Sof(H7S)=Sof(C6S)=Sof(H6S)=FVAR(1)
6.a Ternary CH refined with riding coordinates:
 B1(H1B)
6.b Secondary CH2 refined with riding coordinates:
 C3S(H3SA,H3SB), C2S(H2SA,H2SB), C4S(H4SA,H4SB)
6.c Aromatic/amide H refined with riding coordinates:
 N1(H1), C36(H36), C23(H23), C9(H9), C1(H1A), C16(H16), C29(H29), C30(H30),
 C13(H13), C26(H26), C19(H19), C12(H12), C22(H22), C33(H33), C11(H11), C20(H20),
  C10(H10), C31(H31), C3(H3), C21(H21), C32(H32), C2(H2), C8S(H8S), C7S(H7S),
 C6S(H6S)
6.d Idealised Me refined as rotating group:
 C18(H18A,H18B,H18C), C38(H38A,H38B,H38C), C28(H28A,H28B,H28C), C1S(H1SA,H1SB,
 H1SC), C5S(H5SA,H5SB,H5SC)
;
_olex2_submission_special_instructions 'No special instructions were received'

loop_
_space_group_symop_operation_xyz
'x, y, z'
'-x+1/2, y+1/2, -z+1/2'
'-x, -y, -z'
'x-1/2, -y-1/2, z-1/2'

loop_
_atom_site_label
_atom_site_type_symbol
_atom_site_fract_x
_atom_site_fract_y
_atom_site_fract_z
_atom_site_U_iso_or_equiv
_atom_site_adp_type
_atom_site_occupancy
_atom_site_site_symmetry_order
_atom_site_calc_flag
_atom_site_refinement_flags_posn
_atom_site_refinement_flags_adp
_atom_site_refinement_flags_occupancy
_atom_site_disorder_assembly
_atom_site_disorder_group
Zn1 Zn 0.25854(2) 0.81053(2) 0.41051(2) 0.02934(10) Uani 1 1 d . . . . .
O3 O 0.27534(12) 0.67935(9) 0.40628(7) 0.0328(3) Uani 1 1 d . . . . .
O1 O 0.36044(13) 0.35329(9) 0.39876(7) 0.0369(3) Uani 1 1 d . . . . .
O2 O 0.46867(13) 0.38562(10) 0.49249(8) 0.0388(3) Uani 1 1 d . . . . .
O4 O 0.26255(13) 0.72399(10) 0.30645(8) 0.0389(3) Uani 1 1 d . . . . .
N6 N 0.22519(14) 0.86007(11) 0.49775(8) 0.0314(3) Uani 1 1 d . . . . .
N5 N 0.14937(14) 0.97977(11) 0.37640(8) 0.0318(3) Uani 1 1 d . . . . .
N4 N 0.12760(13) 0.88875(11) 0.36510(8) 0.0307(3) Uani 1 1 d . . . . .
N2 N 0.38828(13) 0.90206(11) 0.40681(8) 0.0304(3) Uani 1 1 d . . . . .
N7 N 0.20361(13) 0.95238(11) 0.49325(8) 0.0308(3) Uani 1 1 d . . . . .
N3 N 0.35894(14) 0.98786(11) 0.42503(8) 0.0309(3) Uani 1 1 d . . . . .
N1 N 0.37839(14) 0.49846(11) 0.42710(8) 0.0331(3) Uani 1 1 d . . . . .
H1 H 0.398402 0.547840 0.449323 0.040 Uiso 1 1 calc R U . . .
C35 C 0.19380(16) 0.83210(14) 0.55242(10) 0.0313(4) Uani 1 1 d . . . . .
C24 C 0.00339(16) 0.79448(15) 0.28907(10) 0.0336(4) Uani 1 1 d . . . . .
C36 C 0.15240(16) 0.90667(14) 0.58361(10) 0.0332(4) Uani 1 1 d . . . . .
H36 H 0.124992 0.906043 0.623433 0.040 Uiso 1 1 calc R U . . .
C15 C 0.49695(16) 0.90736(14) 0.39261(9) 0.0313(4) Uani 1 1 d . . . . .
C14 C 0.55466(16) 0.82834(14) 0.36777(10) 0.0322(4) Uani 1 1 d . . . . .
C34 C 0.20613(17) 0.73738(14) 0.57532(10) 0.0331(4) Uani 1 1 d . . . . .
C25 C 0.05065(16) 0.88285(14) 0.31259(10) 0.0323(4) Uani 1 1 d . . . . .
C6 C 0.31076(16) 0.49734(14) 0.36832(10) 0.0320(4) Uani 1 1 d . . . . .
C23 C -0.03404(17) 0.78158(15) 0.22496(11) 0.0362(4) Uani 1 1 d . . . . .
H23 H -0.028837 0.830306 0.196219 0.043 Uiso 1 1 calc R U . . .
C4 C 0.30023(17) 0.40608(14) 0.35121(10) 0.0345(4) Uani 1 1 d . . . . .
C17 C 0.44880(17) 1.04546(14) 0.42291(10) 0.0331(4) Uani 1 1 d . . . . .
C7 C 0.26107(16) 0.56513(14) 0.32832(10) 0.0326(4) Uani 1 1 d . . . . .
C37 C 0.15936(16) 0.98119(14) 0.54495(10) 0.0324(4) Uani 1 1 d . . . . .
C9 C 0.53990(17) 0.74059(15) 0.38980(11) 0.0373(4) Uani 1 1 d . . . . .
H9 H 0.495317 0.730961 0.423210 0.045 Uiso 1 1 calc R U . . .
C1 C 0.20076(18) 0.53602(16) 0.27077(10) 0.0370(4) Uani 1 1 d . . . . .
H1A H 0.166234 0.580266 0.241636 0.044 Uiso 1 1 calc R U . . .
C16 C 0.53778(17) 0.99642(14) 0.40236(10) 0.0329(4) Uani 1 1 d . . . . .
H16 H 0.611835 1.018824 0.396122 0.040 Uiso 1 1 calc R U . . .
C29 C 0.28980(17) 0.67842(14) 0.55681(10) 0.0343(4) Uani 1 1 d . . . . .
H29 H 0.339205 0.698803 0.527852 0.041 Uiso 1 1 calc R U . . .
C30 C 0.30085(18) 0.59022(15) 0.58061(10) 0.0363(4) Uani 1 1 d . . . . .
H30 H 0.357777 0.550631 0.567818 0.044 Uiso 1 1 calc R U . . .
C13 C 0.62404(18) 0.84161(15) 0.32058(11) 0.0379(5) Uani 1 1 d . . . . .
H13 H 0.636537 0.901538 0.306100 0.045 Uiso 1 1 calc R U . . .
C26 C 0.02395(17) 0.97071(15) 0.28940(10) 0.0352(4) Uani 1 1 d . . . . .
H26 H -0.028088 0.986440 0.252815 0.042 Uiso 1 1 calc R U . . .
C19 C -0.00554(17) 0.72222(15) 0.33074(11) 0.0353(4) Uani 1 1 d . . . . .
H19 H 0.018170 0.730483 0.374675 0.042 Uiso 1 1 calc R U . . .
C12 C 0.67527(19) 0.76772(16) 0.29445(12) 0.0413(5) Uani 1 1 d . . . . .
H12 H 0.723015 0.777277 0.262447 0.050 Uiso 1 1 calc R U . . .
C5 C 0.40905(17) 0.41217(14) 0.44521(10) 0.0342(4) Uani 1 1 d . . . . .
C27 C 0.08851(17) 1.02991(14) 0.33044(10) 0.0341(4) Uani 1 1 d . . . . .
C18 C 0.44447(18) 1.14376(14) 0.44053(11) 0.0382(4) Uani 1 1 d . . . . .
H18A H 0.398534 1.177520 0.406279 0.057 Uiso 1 1 calc R U . . .
H18B H 0.523294 1.168497 0.447674 0.057 Uiso 1 1 calc R U . . .
H18C H 0.408720 1.149793 0.479208 0.057 Uiso 1 1 calc R U . . .
C8 C 0.26762(16) 0.66331(14) 0.34666(10) 0.0337(4) Uani 1 1 d . . . . .
C22 C -0.07887(18) 0.69822(16) 0.20268(11) 0.0395(5) Uani 1 1 d . . . . .
H22 H -0.105117 0.690382 0.158951 0.047 Uiso 1 1 calc R U . . .
C33 C 0.13538(19) 0.70551(15) 0.61789(11) 0.0384(5) Uani 1 1 d . . . . .
H33 H 0.078184 0.744681 0.630861 0.046 Uiso 1 1 calc R U . . .
C11 C 0.65658(19) 0.68035(15) 0.31511(12) 0.0403(5) Uani 1 1 d . . . . .
H11 H 0.689301 0.629592 0.296368 0.048 Uiso 1 1 calc R U . . .
C20 C -0.04874(18) 0.63859(15) 0.30837(11) 0.0390(5) Uani 1 1 d . . . . .
H20 H -0.053354 0.589529 0.336916 0.047 Uiso 1 1 calc R U . . .
C38 C 0.12684(18) 1.07866(14) 0.55484(11) 0.0379(4) Uani 1 1 d . . . . .
H38A H 0.195633 1.117353 0.555936 0.057 Uiso 1 1 calc R U . . .
H38B H 0.095505 1.084176 0.594909 0.057 Uiso 1 1 calc R U . . .
H38C H 0.068147 1.098066 0.520118 0.057 Uiso 1 1 calc R U . . .
C10 C 0.59005(19) 0.66709(16) 0.36317(12) 0.0415(5) Uani 1 1 d . . . . .
H10 H 0.578684 0.607172 0.378010 0.050 Uiso 1 1 calc R U . . .
C28 C 0.09904(19) 1.13149(15) 0.32721(11) 0.0392(5) Uani 1 1 d . . . . .
H28A H 0.089787 1.157973 0.368294 0.059 Uiso 1 1 calc R U . . .
H28B H 0.038743 1.155405 0.294912 0.059 Uiso 1 1 calc R U . . .
H28C H 0.175465 1.147573 0.316325 0.059 Uiso 1 1 calc R U . . .
C31 C 0.22916(19) 0.55959(15) 0.62301(11) 0.0408(5) Uani 1 1 d . . . . .
H31 H 0.236637 0.499167 0.639048 0.049 Uiso 1 1 calc R U . . .
C3 C 0.24064(19) 0.37626(15) 0.29531(11) 0.0394(5) Uani 1 1 d . . . . .
H3 H 0.234273 0.313414 0.284686 0.047 Uiso 1 1 calc R U . . .
C21 C -0.08538(18) 0.62631(16) 0.24422(12) 0.0409(5) Uani 1 1 d . . . . .
H21 H -0.114750 0.568919 0.228903 0.049 Uiso 1 1 calc R U . . .
C32 C 0.1468(2) 0.61775(16) 0.64171(11) 0.0420(5) Uani 1 1 d . . . . .
H32 H 0.097935 0.597399 0.670957 0.050 Uiso 1 1 calc R U . . .
C2 C 0.18979(19) 0.44427(16) 0.25490(11) 0.0391(5) Uani 1 1 d . . . . .
H2 H 0.146684 0.427388 0.215642 0.047 Uiso 1 1 calc R U . . .
B1 B 0.23277(18) 1.00864(15) 0.43635(11) 0.0313(4) Uani 1 1 d . . . . .
H1B H 0.223868 1.075191 0.444608 0.038 Uiso 1 1 calc R U . . .
C3S C 0.011(5) 0.460(3) 0.510(4) 0.049(4) Uani 0.375(4) 1 d . . P A -1
H3SA H -0.061370 0.423896 0.498758 0.059 Uiso 0.375(4) 1 calc R U P A -1
H3SB H 0.031146 0.457854 0.556479 0.059 Uiso 0.375(4) 1 calc R U P A -1
C2S C 0.112(4) 0.4152(19) 0.478(2) 0.054(3) Uani 0.375(4) 1 d . . P A -1
H2SA H 0.090755 0.414313 0.431320 0.065 Uiso 0.375(4) 1 calc R U P A -1
H2SB H 0.183917 0.451283 0.487990 0.065 Uiso 0.375(4) 1 calc R U P A -1
C1S C 0.1313(7) 0.3163(6) 0.5033(5) 0.061(2) Uani 0.375(4) 1 d . . P A -1
H1SA H 0.061799 0.279820 0.489935 0.091 Uiso 0.375(4) 1 calc R U P A -1
H1SB H 0.146642 0.317606 0.549503 0.091 Uiso 0.375(4) 1 calc R U P A -1
H1SC H 0.197598 0.289204 0.486515 0.091 Uiso 0.375(4) 1 calc R U P A -1
C8S C -0.0724(11) 0.4520(8) 0.5354(6) 0.064(4) Uani 0.249(8) 1 d D . P A 2
H8S H -0.121876 0.421078 0.560135 0.076 Uiso 0.249(8) 1 calc R U P A 2
C7S C 0.0156(16) 0.4059(14) 0.5111(9) 0.078(5) Uani 0.249(8) 1 d D . P A 2
H7S H 0.026804 0.342258 0.517606 0.093 Uiso 0.249(8) 1 calc R U P A 2
C6S C 0.0863(14) 0.4557(11) 0.4773(8) 0.071(4) Uani 0.249(8) 1 d D . P A 2
H6S H 0.148286 0.424935 0.461824 0.085 Uiso 0.249(8) 1 calc R U P A 2
C5S C -0.114(4) 0.6008(18) 0.512(2) 0.054(3) Uani 0.375(4) 1 d . . P A -1
H5SA H -0.124370 0.662959 0.495329 0.081 Uiso 0.375(4) 1 calc R U P A -1
H5SB H -0.101806 0.602718 0.558209 0.081 Uiso 0.375(4) 1 calc R U P A -1
H5SC H -0.183431 0.564734 0.497500 0.081 Uiso 0.375(4) 1 calc R U P A -1
C4S C -0.010(5) 0.558(3) 0.489(4) 0.049(4) Uani 0.375(4) 1 d . . P A -1
H4SA H 0.059558 0.594159 0.503863 0.059 Uiso 0.375(4) 1 calc R U P A -1
H4SB H -0.021183 0.559535 0.441891 0.059 Uiso 0.375(4) 1 calc R U P A -1

loop_
_atom_site_aniso_label
_atom_site_aniso_U_11
_atom_site_aniso_U_22
_atom_site_aniso_U_33
_atom_site_aniso_U_23
_atom_site_aniso_U_13
_atom_site_aniso_U_12
Zn1 0.03048(16) 0.02445(15) 0.03275(17) -0.00010(9) 0.00317(11) 0.00094(8)
O3 0.0383(7) 0.0243(7) 0.0352(8) -0.0012(5) 0.0029(6) 0.0027(5)
O1 0.0441(8) 0.0258(7) 0.0398(8) -0.0008(6) 0.0017(6) 0.0018(5)
O2 0.0409(8) 0.0343(8) 0.0397(8) 0.0059(6) 0.0000(6) 0.0005(6)
O4 0.0425(8) 0.0324(7) 0.0416(9) 0.0068(6) 0.0047(6) 0.0033(6)
N6 0.0333(8) 0.0277(8) 0.0331(9) -0.0002(7) 0.0043(6) 0.0007(6)
N5 0.0318(8) 0.0275(8) 0.0363(9) -0.0001(7) 0.0045(6) 0.0014(6)
N4 0.0305(8) 0.0267(8) 0.0344(9) 0.0002(7) 0.0025(6) 0.0019(6)
N2 0.0293(8) 0.0270(8) 0.0344(9) 0.0012(6) 0.0032(6) -0.0009(6)
N7 0.0305(8) 0.0268(8) 0.0349(9) -0.0009(6) 0.0039(6) 0.0012(6)
N3 0.0328(8) 0.0253(8) 0.0344(9) 0.0003(6) 0.0035(6) 0.0019(6)
N1 0.0364(8) 0.0268(8) 0.0349(9) -0.0009(7) 0.0005(7) 0.0009(6)
C35 0.0296(9) 0.0339(10) 0.0303(10) -0.0005(8) 0.0031(7) -0.0023(7)
C24 0.0278(9) 0.0355(10) 0.0375(11) -0.0004(8) 0.0048(8) 0.0020(7)
C36 0.0298(9) 0.0367(10) 0.0338(10) -0.0010(8) 0.0064(7) -0.0010(7)
C15 0.0307(9) 0.0322(10) 0.0303(10) 0.0038(8) 0.0018(7) 0.0023(7)
C14 0.0292(9) 0.0326(10) 0.0335(10) 0.0010(8) 0.0001(7) 0.0016(7)
C34 0.0329(9) 0.0331(10) 0.0325(11) -0.0017(8) 0.0012(8) -0.0035(7)
C25 0.0293(9) 0.0341(10) 0.0336(10) 0.0019(8) 0.0045(7) 0.0043(7)
C6 0.0316(9) 0.0312(10) 0.0330(10) -0.0021(8) 0.0043(7) 0.0000(7)
C23 0.0327(9) 0.0382(11) 0.0372(11) -0.0008(9) 0.0030(8) 0.0030(8)
C4 0.0376(10) 0.0283(10) 0.0375(11) -0.0001(8) 0.0048(8) 0.0018(7)
C17 0.0348(9) 0.0299(10) 0.0334(10) 0.0015(8) 0.0005(8) -0.0023(7)
C7 0.0323(9) 0.0312(10) 0.0344(11) -0.0012(8) 0.0040(7) 0.0010(7)
C37 0.0271(9) 0.0324(10) 0.0374(11) -0.0029(8) 0.0036(7) -0.0002(7)
C9 0.0338(10) 0.0363(11) 0.0425(12) 0.0048(9) 0.0079(8) 0.0031(8)
C1 0.0363(10) 0.0417(11) 0.0322(11) 0.0025(9) 0.0015(8) 0.0023(8)
C16 0.0313(9) 0.0327(10) 0.0343(10) 0.0039(8) 0.0027(7) -0.0015(7)
C29 0.0327(10) 0.0333(10) 0.0363(11) -0.0010(8) 0.0029(8) -0.0014(7)
C30 0.0374(10) 0.0337(10) 0.0370(11) 0.0015(8) 0.0025(8) 0.0005(8)
C13 0.0352(10) 0.0360(11) 0.0433(12) 0.0046(9) 0.0085(8) 0.0017(8)
C26 0.0334(9) 0.0365(11) 0.0352(11) 0.0034(8) 0.0028(8) 0.0042(8)
C19 0.0323(9) 0.0385(11) 0.0345(11) 0.0000(9) 0.0030(8) 0.0003(8)
C12 0.0379(10) 0.0440(12) 0.0437(13) 0.0038(10) 0.0117(9) 0.0054(9)
C5 0.0335(9) 0.0307(10) 0.0381(11) 0.0017(8) 0.0040(8) -0.0002(7)
C27 0.0331(9) 0.0314(10) 0.0385(11) 0.0029(8) 0.0081(8) 0.0057(7)
C18 0.0397(10) 0.0328(11) 0.0420(12) -0.0021(9) 0.0053(8) -0.0041(8)
C8 0.0287(9) 0.0306(10) 0.0408(12) 0.0033(9) 0.0014(8) 0.0024(7)
C22 0.0348(10) 0.0468(12) 0.0357(12) -0.0074(9) 0.0009(8) 0.0031(8)
C33 0.0409(11) 0.0353(11) 0.0401(12) 0.0005(9) 0.0091(9) 0.0003(8)
C11 0.0350(10) 0.0371(11) 0.0491(14) -0.0006(9) 0.0066(9) 0.0064(8)
C20 0.0356(10) 0.0351(10) 0.0464(12) 0.0000(9) 0.0056(9) -0.0024(8)
C38 0.0394(10) 0.0338(10) 0.0412(12) -0.0046(9) 0.0081(9) 0.0020(8)
C10 0.0397(11) 0.0338(10) 0.0521(14) 0.0048(10) 0.0106(9) 0.0067(8)
C28 0.0411(11) 0.0319(10) 0.0446(12) 0.0033(9) 0.0058(9) 0.0061(8)
C31 0.0437(11) 0.0344(11) 0.0433(12) 0.0062(9) 0.0025(9) -0.0029(8)
C3 0.0433(11) 0.0329(11) 0.0422(12) -0.0080(9) 0.0070(9) -0.0026(8)
C21 0.0354(10) 0.0379(11) 0.0486(13) -0.0082(9) 0.0034(9) -0.0017(8)
C32 0.0456(11) 0.0404(12) 0.0411(12) 0.0031(9) 0.0101(9) -0.0047(9)
C2 0.0411(11) 0.0423(12) 0.0325(11) -0.0074(9) 0.0004(8) -0.0029(8)
B1 0.0322(10) 0.0253(10) 0.0361(12) -0.0006(8) 0.0036(9) 0.0014(8)
C3S 0.044(2) 0.059(13) 0.044(4) -0.009(11) 0.0025(19) -0.010(9)
C2S 0.046(3) 0.063(7) 0.053(11) -0.003(5) 0.005(6) -0.006(6)
C1S 0.048(4) 0.062(4) 0.069(5) -0.002(4) -0.003(3) -0.001(3)
C8S 0.073(7) 0.074(8) 0.044(6) 0.011(5) 0.009(5) -0.036(5)
C7S 0.092(10) 0.093(12) 0.047(8) -0.014(10) 0.006(6) -0.034(9)
C6S 0.049(7) 0.105(13) 0.059(8) 0.003(9) 0.009(6) -0.011(8)
C5S 0.046(3) 0.063(7) 0.053(11) -0.003(5) 0.005(6) -0.006(6)
C4S 0.044(2) 0.059(13) 0.044(4) -0.009(11) 0.0025(19) -0.010(9)

loop_
_atom_type_symbol
_atom_type_description
_atom_type_scat_dispersion_real
_atom_type_scat_dispersion_imag
_atom_type_scat_source
C C 0.0181 0.0091 'International Tables Vol C Tables 4.2.6.8 and 6.1.1.4'
H H 0.0000 0.0000 'International Tables Vol C Tables 4.2.6.8 and 6.1.1.4'
B B 0.0090 0.0039 'International Tables Vol C Tables 4.2.6.8 and 6.1.1.4'
N N 0.0311 0.0180 'International Tables Vol C Tables 4.2.6.8 and 6.1.1.4'
O O 0.0492 0.0322 'International Tables Vol C Tables 4.2.6.8 and 6.1.1.4'
Zn Zn -1.5491 0.6778 'International Tables Vol C Tables 4.2.6.8 and 6.1.1.4'

loop_
_geom_angle_atom_site_label_1
_geom_angle_atom_site_label_2
_geom_angle_atom_site_label_3
_geom_angle
_geom_angle_site_symmetry_1
_geom_angle_site_symmetry_3
_geom_angle_publ_flag
O3 Zn1 N6 114.83(7) . . ?
O3 Zn1 N4 127.50(6) . . ?
O3 Zn1 N2 125.03(6) . . ?
N4 Zn1 N6 90.60(7) . . ?
N2 Zn1 N6 92.05(7) . . ?
N2 Zn1 N4 96.97(7) . . ?
C8 O3 Zn1 103.54(12) . . ?
C5 O1 C4 107.12(16) . . ?
N7 N6 Zn1 109.53(12) . . ?
C35 N6 Zn1 141.41(14) . . ?
C35 N6 N7 107.06(16) . . ?
N4 N5 B1 119.22(16) . . ?
C27 N5 N4 109.63(17) . . ?
C27 N5 B1 131.14(18) . . ?
N5 N4 Zn1 110.74(12) . . ?
C25 N4 Zn1 137.01(14) . . ?
C25 N4 N5 107.23(16) . . ?
N3 N2 Zn1 112.25(12) . . ?
C15 N2 Zn1 140.90(14) . . ?
C15 N2 N3 106.85(16) . . ?
N6 N7 B1 121.43(16) . . ?
C37 N7 N6 109.69(17) . . ?
C37 N7 B1 128.85(17) . . ?
N2 N3 B1 120.11(16) . . ?
C17 N3 N2 109.81(16) . . ?
C17 N3 B1 129.60(17) . . ?
C6 N1 H1 125.0 . . ?
C5 N1 H1 125.0 . . ?
C5 N1 C6 109.97(17) . . ?
N6 C35 C36 109.29(18) . . ?
N6 C35 C34 123.65(19) . . ?
C36 C35 C34 127.03(19) . . ?
C23 C24 C25 120.6(2) . . ?
C23 C24 C19 118.9(2) . . ?
C19 C24 C25 120.5(2) . . ?
C35 C36 H36 126.8 . . ?
C37 C36 C35 106.32(18) . . ?
C37 C36 H36 126.8 . . ?
N2 C15 C14 121.75(18) . . ?
N2 C15 C16 109.42(18) . . ?
C16 C15 C14 128.76(18) . . ?
C9 C14 C15 121.45(19) . . ?
C9 C14 C13 119.1(2) . . ?
C13 C14 C15 119.39(19) . . ?
C29 C34 C35 121.88(19) . . ?
C33 C34 C35 119.68(19) . . ?
C33 C34 C29 118.4(2) . . ?
N4 C25 C24 121.32(18) . . ?
N4 C25 C26 109.13(18) . . ?
C26 C25 C24 129.49(19) . . ?
C4 C6 N1 105.58(18) . . ?
C7 C6 N1 133.40(19) . . ?
C7 C6 C4 120.99(19) . . ?
C24 C23 H23 119.7 . . ?
C22 C23 C24 120.6(2) . . ?
C22 C23 H23 119.7 . . ?
C6 C4 O1 109.09(18) . . ?
C3 C4 O1 127.27(19) . . ?
C3 C4 C6 123.6(2) . . ?
N3 C17 C16 107.70(18) . . ?
N3 C17 C18 122.82(18) . . ?
C16 C17 C18 129.48(19) . . ?
C6 C7 C1 116.18(19) . . ?
C6 C7 C8 121.92(19) . . ?
C1 C7 C8 121.86(19) . . ?
N7 C37 C36 107.65(18) . . ?
N7 C37 C38 123.05(19) . . ?
C36 C37 C38 129.3(2) . . ?
C14 C9 H9 119.9 . . ?
C10 C9 C14 120.2(2) . . ?
C10 C9 H9 119.9 . . ?
C7 C1 H1A 119.0 . . ?
C2 C1 C7 122.0(2) . . ?
C2 C1 H1A 119.0 . . ?
C15 C16 H16 126.9 . . ?
C17 C16 C15 106.22(17) . . ?
C17 C16 H16 126.9 . . ?
C34 C29 H29 119.9 . . ?
C30 C29 C34 120.3(2) . . ?
C30 C29 H29 119.9 . . ?
C29 C30 H30 119.8 . . ?
C31 C30 C29 120.4(2) . . ?
C31 C30 H30 119.8 . . ?
C14 C13 H13 119.8 . . ?
C14 C13 C12 120.5(2) . . ?
C12 C13 H13 119.8 . . ?
C25 C26 H26 126.9 . . ?
C27 C26 C25 106.17(19) . . ?
C27 C26 H26 126.9 . . ?
C24 C19 H19 119.8 . . ?
C20 C19 C24 120.4(2) . . ?
C20 C19 H19 119.8 . . ?
C13 C12 H12 120.0 . . ?
C11 C12 C13 119.9(2) . . ?
C11 C12 H12 120.0 . . ?
O2 C5 O1 122.18(19) . . ?
O2 C5 N1 129.6(2) . . ?
N1 C5 O1 108.24(17) . . ?
N5 C27 C26 107.82(18) . . ?
N5 C27 C28 122.6(2) . . ?
C26 C27 C28 129.6(2) . . ?
C17 C18 H18A 109.5 . . ?
C17 C18 H18B 109.5 . . ?
C17 C18 H18C 109.5 . . ?
H18A C18 H18B 109.5 . . ?
H18A C18 H18C 109.5 . . ?
H18B C18 H18C 109.5 . . ?
O3 C8 C7 115.52(18) . . ?
O4 C8 O3 123.3(2) . . ?
O4 C8 C7 121.2(2) . . ?
C23 C22 H22 120.0 . . ?
C21 C22 C23 120.1(2) . . ?
C21 C22 H22 120.0 . . ?
C34 C33 H33 119.4 . . ?
C32 C33 C34 121.2(2) . . ?
C32 C33 H33 119.4 . . ?
C12 C11 H11 120.1 . . ?
C12 C11 C10 119.8(2) . . ?
C10 C11 H11 120.1 . . ?
C19 C20 H20 119.9 . . ?
C19 C20 C21 120.2(2) . . ?
C21 C20 H20 119.9 . . ?
C37 C38 H38A 109.5 . . ?
C37 C38 H38B 109.5 . . ?
C37 C38 H38C 109.5 . . ?
H38A C38 H38B 109.5 . . ?
H38A C38 H38C 109.5 . . ?
H38B C38 H38C 109.5 . . ?
C9 C10 H10 119.8 . . ?
C11 C10 C9 120.5(2) . . ?
C11 C10 H10 119.8 . . ?
C27 C28 H28A 109.5 . . ?
C27 C28 H28B 109.5 . . ?
C27 C28 H28C 109.5 . . ?
H28A C28 H28B 109.5 . . ?
H28A C28 H28C 109.5 . . ?
H28B C28 H28C 109.5 . . ?
C30 C31 H31 120.3 . . ?
C32 C31 C30 119.5(2) . . ?
C32 C31 H31 120.3 . . ?
C4 C3 H3 122.2 . . ?
C4 C3 C2 115.7(2) . . ?
C2 C3 H3 122.2 . . ?
C22 C21 C20 119.8(2) . . ?
C22 C21 H21 120.1 . . ?
C20 C21 H21 120.1 . . ?
C33 C32 H32 119.9 . . ?
C31 C32 C33 120.2(2) . . ?
C31 C32 H32 119.9 . . ?
C1 C2 C3 121.6(2) . . ?
C1 C2 H2 119.2 . . ?
C3 C2 H2 119.2 . . ?
N5 B1 H1B 110.0 . . ?
N7 B1 N5 108.84(16) . . ?
N7 B1 N3 109.47(16) . . ?
N7 B1 H1B 110.0 . . ?
N3 B1 N5 108.38(16) . . ?
N3 B1 H1B 110.0 . . ?
H3SA C3S H3SB 108.1 . . ?
C2S C3S H3SA 109.5 . . ?
C2S C3S H3SB 109.5 . . ?
C4S C3S H3SA 109.5 . . ?
C4S C3S H3SB 109.5 . . ?
C4S C3S C2S 111(2) . . ?
C3S C2S H2SA 110.1 . . ?
C3S C2S H2SB 110.1 . . ?
H2SA C2S H2SB 108.4 . . ?
C1S C2S C3S 108(3) . . ?
C1S C2S H2SA 110.1 . . ?
C1S C2S H2SB 110.1 . . ?
C2S C1S H1SA 109.5 . . ?
C2S C1S H1SB 109.5 . . ?
C2S C1S H1SC 109.5 . . ?
H1SA C1S H1SB 109.5 . . ?
H1SA C1S H1SC 109.5 . . ?
H1SB C1S H1SC 109.5 . . ?
C7S C8S H8S 120.8 . . ?
C6S C8S H8S 120.8 3_566 . ?
C6S C8S C7S 118.4(12) 3_566 . ?
C8S C7S H7S 121.2 . . ?
C6S C7S C8S 117.6(16) . . ?
C6S C7S H7S 121.2 . . ?
C8S C6S H6S 118.0 3_566 . ?
C7S C6S H6S 118.0 . . ?
H5SA C5S H5SB 109.5 . . ?
H5SA C5S H5SC 109.5 . . ?
H5SB C5S H5SC 109.5 . . ?
C4S C5S H5SA 109.5 . . ?
C4S C5S H5SB 109.5 . . ?
C4S C5S H5SC 109.5 . . ?
C3S C4S H4SA 108.9 . . ?
C3S C4S H4SB 108.9 . . ?
C5S C4S C3S 113(2) . . ?
C5S C4S H4SA 108.9 . . ?
C5S C4S H4SB 108.9 . . ?
H4SA C4S H4SB 107.7 . . ?

loop_
_geom_bond_atom_site_label_1
_geom_bond_atom_site_label_2
_geom_bond_distance
_geom_bond_site_symmetry_2
_geom_bond_publ_flag
Zn1 O3 1.9376(14) . ?
Zn1 N6 2.0879(17) . ?
Zn1 N4 2.0446(16) . ?
Zn1 N2 2.0318(16) . ?
O3 C8 1.287(3) . ?
O1 C4 1.389(3) . ?
O1 C5 1.378(3) . ?
O2 C5 1.210(3) . ?
O4 C8 1.233(3) . ?
N6 N7 1.378(2) . ?
N6 C35 1.337(3) . ?
N5 N4 1.374(2) . ?
N5 C27 1.348(3) . ?
N5 B1 1.557(3) . ?
N4 C25 1.340(3) . ?
N2 N3 1.375(2) . ?
N2 C15 1.345(3) . ?
N7 C37 1.351(3) . ?
N7 B1 1.546(3) . ?
N3 C17 1.351(3) . ?
N3 B1 1.553(3) . ?
N1 H1 0.8800 . ?
N1 C6 1.389(3) . ?
N1 C5 1.357(3) . ?
C35 C36 1.401(3) . ?
C35 C34 1.474(3) . ?
C24 C25 1.470(3) . ?
C24 C23 1.393(3) . ?
C24 C19 1.398(3) . ?
C36 H36 0.9500 . ?
C36 C37 1.380(3) . ?
C15 C14 1.475(3) . ?
C15 C16 1.396(3) . ?
C14 C9 1.390(3) . ?
C14 C13 1.391(3) . ?
C34 C29 1.401(3) . ?
C34 C33 1.391(3) . ?
C25 C26 1.401(3) . ?
C6 C4 1.389(3) . ?
C6 C7 1.386(3) . ?
C23 H23 0.9500 . ?
C23 C22 1.388(3) . ?
C4 C3 1.369(3) . ?
C17 C16 1.383(3) . ?
C17 C18 1.493(3) . ?
C7 C1 1.398(3) . ?
C7 C8 1.492(3) . ?
C37 C38 1.502(3) . ?
C9 H9 0.9500 . ?
C9 C10 1.386(3) . ?
C1 H1A 0.9500 . ?
C1 C2 1.390(3) . ?
C16 H16 0.9500 . ?
C29 H29 0.9500 . ?
C29 C30 1.390(3) . ?
C30 H30 0.9500 . ?
C30 C31 1.390(3) . ?
C13 H13 0.9500 . ?
C13 C12 1.391(3) . ?
C26 H26 0.9500 . ?
C26 C27 1.382(3) . ?
C19 H19 0.9500 . ?
C19 C20 1.386(3) . ?
C12 H12 0.9500 . ?
C12 C11 1.383(3) . ?
C27 C28 1.498(3) . ?
C18 H18A 0.9800 . ?
C18 H18B 0.9800 . ?
C18 H18C 0.9800 . ?
C22 H22 0.9500 . ?
C22 C21 1.388(4) . ?
C33 H33 0.9500 . ?
C33 C32 1.384(3) . ?
C11 H11 0.9500 . ?
C11 C10 1.384(3) . ?
C20 H20 0.9500 . ?
C20 C21 1.391(3) . ?
C38 H38A 0.9800 . ?
C38 H38B 0.9800 . ?
C38 H38C 0.9800 . ?
C10 H10 0.9500 . ?
C28 H28A 0.9800 . ?
C28 H28B 0.9800 . ?
C28 H28C 0.9800 . ?
C31 H31 0.9500 . ?
C31 C32 1.384(3) . ?
C3 H3 0.9500 . ?
C3 C2 1.397(3) . ?
C21 H21 0.9500 . ?
C32 H32 0.9500 . ?
C2 H2 0.9500 . ?
B1 H1B 1.0000 . ?
C3S H3SA 0.9900 . ?
C3S H3SB 0.9900 . ?
C3S C2S 1.59(5) . ?
C3S C4S 1.519(11) . ?
C2S H2SA 0.9900 . ?
C2S H2SB 0.9900 . ?
C2S C1S 1.56(2) . ?
C1S H1SA 0.9800 . ?
C1S H1SB 0.9800 . ?
C1S H1SC 0.9800 . ?
C8S H8S 0.9500 . ?
C8S C7S 1.388(13) . ?
C8S C6S 1.386(12) 3_566 ?
C7S H7S 0.9500 . ?
C7S C6S 1.378(13) . ?
C6S H6S 0.9500 . ?
C5S H5SA 0.9800 . ?
C5S H5SB 0.9800 . ?
C5S H5SC 0.9800 . ?
C5S C4S 1.51(4) . ?
C4S H4SA 0.9900 . ?
C4S H4SB 0.9900 . ?

loop_
_geom_torsion_atom_site_label_1
_geom_torsion_atom_site_label_2
_geom_torsion_atom_site_label_3
_geom_torsion_atom_site_label_4
_geom_torsion
_geom_torsion_site_symmetry_1
_geom_torsion_site_symmetry_2
_geom_torsion_site_symmetry_3
_geom_torsion_site_symmetry_4
_geom_torsion_publ_flag
Zn1 O3 C8 O4 6.2(2) . . . . ?
Zn1 O3 C8 C7 -171.78(13) . . . . ?
Zn1 N6 N7 C37 167.65(12) . . . . ?
Zn1 N6 N7 B1 -14.1(2) . . . . ?
Zn1 N6 C35 C36 -161.29(16) . . . . ?
Zn1 N6 C35 C34 20.6(3) . . . . ?
Zn1 N4 C25 C24 32.3(3) . . . . ?
Zn1 N4 C25 C26 -150.35(16) . . . . ?
Zn1 N2 N3 C17 178.80(13) . . . . ?
Zn1 N2 N3 B1 -8.4(2) . . . . ?
Zn1 N2 C15 C14 4.1(3) . . . . ?
Zn1 N2 C15 C16 -178.70(17) . . . . ?
O1 C4 C3 C2 -178.5(2) . . . . ?
N6 N7 C37 C36 0.2(2) . . . . ?
N6 N7 C37 C38 179.72(18) . . . . ?
N6 N7 B1 N5 68.9(2) . . . . ?
N6 N7 B1 N3 -49.4(2) . . . . ?
N6 C35 C36 C37 0.4(2) . . . . ?
N6 C35 C34 C29 26.0(3) . . . . ?
N6 C35 C34 C33 -155.8(2) . . . . ?
N5 N4 C25 C24 -176.54(17) . . . . ?
N5 N4 C25 C26 0.8(2) . . . . ?
N4 N5 C27 C26 1.4(2) . . . . ?
N4 N5 C27 C28 -176.27(17) . . . . ?
N4 N5 B1 N7 -44.1(2) . . . . ?
N4 N5 B1 N3 74.9(2) . . . . ?
N4 C25 C26 C27 0.0(2) . . . . ?
N2 N3 C17 C16 0.6(2) . . . . ?
N2 N3 C17 C18 -179.48(18) . . . . ?
N2 N3 B1 N5 -53.4(2) . . . . ?
N2 N3 B1 N7 65.2(2) . . . . ?
N2 C15 C14 C9 -38.3(3) . . . . ?
N2 C15 C14 C13 140.7(2) . . . . ?
N2 C15 C16 C17 -0.3(2) . . . . ?
N7 N6 C35 C36 -0.4(2) . . . . ?
N7 N6 C35 C34 -178.49(17) . . . . ?
N3 N2 C15 C14 -176.62(17) . . . . ?
N3 N2 C15 C16 0.6(2) . . . . ?
N3 C17 C16 C15 -0.2(2) . . . . ?
N1 C6 C4 O1 0.0(2) . . . . ?
N1 C6 C4 C3 -179.0(2) . . . . ?
N1 C6 C7 C1 177.9(2) . . . . ?
N1 C6 C7 C8 -4.4(3) . . . . ?
C35 N6 N7 C37 0.1(2) . . . . ?
C35 N6 N7 B1 178.34(16) . . . . ?
C35 C36 C37 N7 -0.4(2) . . . . ?
C35 C36 C37 C38 -179.9(2) . . . . ?
C35 C34 C29 C30 178.37(19) . . . . ?
C35 C34 C33 C32 -178.2(2) . . . . ?
C24 C25 C26 C27 177.1(2) . . . . ?
C24 C23 C22 C21 -0.8(3) . . . . ?
C24 C19 C20 C21 -1.0(3) . . . . ?
C36 C35 C34 C29 -151.8(2) . . . . ?
C36 C35 C34 C33 26.4(3) . . . . ?
C15 N2 N3 C17 -0.7(2) . . . . ?
C15 N2 N3 B1 172.03(17) . . . . ?
C15 C14 C9 C10 176.5(2) . . . . ?
C15 C14 C13 C12 -177.2(2) . . . . ?
C14 C15 C16 C17 176.7(2) . . . . ?
C14 C9 C10 C11 0.9(4) . . . . ?
C14 C13 C12 C11 0.5(4) . . . . ?
C34 C35 C36 C37 178.50(19) . . . . ?
C34 C29 C30 C31 0.0(3) . . . . ?
C34 C33 C32 C31 -0.4(4) . . . . ?
C25 C24 C23 C22 -179.89(18) . . . . ?
C25 C24 C19 C20 -179.17(19) . . . . ?
C25 C26 C27 N5 -0.9(2) . . . . ?
C25 C26 C27 C28 176.6(2) . . . . ?
C6 N1 C5 O1 -0.8(2) . . . . ?
C6 N1 C5 O2 178.7(2) . . . . ?
C6 C4 C3 C2 0.3(3) . . . . ?
C6 C7 C1 C2 0.9(3) . . . . ?
C6 C7 C8 O3 -28.3(3) . . . . ?
C6 C7 C8 O4 153.62(19) . . . . ?
C23 C24 C25 N4 -152.41(19) . . . . ?
C23 C24 C25 C26 30.8(3) . . . . ?
C23 C24 C19 C20 1.3(3) . . . . ?
C23 C22 C21 C20 1.1(3) . . . . ?
C4 O1 C5 O2 -178.75(19) . . . . ?
C4 O1 C5 N1 0.7(2) . . . . ?
C4 C6 C7 C1 0.1(3) . . . . ?
C4 C6 C7 C8 177.75(18) . . . . ?
C4 C3 C2 C1 0.7(3) . . . . ?
C17 N3 B1 N5 117.7(2) . . . . ?
C17 N3 B1 N7 -123.7(2) . . . . ?
C7 C6 C4 O1 178.33(17) . . . . ?
C7 C6 C4 C3 -0.7(3) . . . . ?
C7 C1 C2 C3 -1.3(3) . . . . ?
C37 N7 B1 N5 -113.3(2) . . . . ?
C37 N7 B1 N3 128.4(2) . . . . ?
C9 C14 C13 C12 1.9(3) . . . . ?
C1 C7 C8 O3 149.24(19) . . . . ?
C1 C7 C8 O4 -28.8(3) . . . . ?
C16 C15 C14 C9 145.0(2) . . . . ?
C16 C15 C14 C13 -35.9(3) . . . . ?
C29 C34 C33 C32 0.1(3) . . . . ?
C29 C30 C31 C32 -0.3(3) . . . . ?
C30 C31 C32 C33 0.5(4) . . . . ?
C13 C14 C9 C10 -2.6(3) . . . . ?
C13 C12 C11 C10 -2.1(4) . . . . ?
C19 C24 C25 N4 28.1(3) . . . . ?
C19 C24 C25 C26 -148.7(2) . . . . ?
C19 C24 C23 C22 -0.4(3) . . . . ?
C19 C20 C21 C22 -0.2(3) . . . . ?
C12 C11 C10 C9 1.4(4) . . . . ?
C5 O1 C4 C6 -0.4(2) . . . . ?
C5 O1 C4 C3 178.5(2) . . . . ?
C5 N1 C6 C4 0.5(2) . . . . ?
C5 N1 C6 C7 -177.6(2) . . . . ?
C27 N5 N4 Zn1 158.00(13) . . . . ?
C27 N5 N4 C25 -1.4(2) . . . . ?
C27 N5 B1 N7 134.7(2) . . . . ?
C27 N5 B1 N3 -106.3(2) . . . . ?
C18 C17 C16 C15 179.9(2) . . . . ?
C8 C7 C1 C2 -176.81(19) . . . . ?
C33 C34 C29 C30 0.2(3) . . . . ?
B1 N5 N4 Zn1 -22.9(2) . . . . ?
B1 N5 N4 C25 177.65(16) . . . . ?
B1 N5 C27 C26 -177.49(19) . . . . ?
B1 N5 C27 C28 4.8(3) . . . . ?
B1 N7 C37 C36 -177.89(18) . . . . ?
B1 N7 C37 C38 1.7(3) . . . . ?
B1 N3 C17 C16 -171.29(19) . . . . ?
B1 N3 C17 C18 8.7(3) . . . . ?
C2S C3S C4S C5S 174(8) . . . . ?
C8S C7S C6S C8S -2(3) . . . 3_566 ?
C6S C8S C7S C6S 2(3) 3_566 . . . ?
C4S C3S C2S C1S 178.2(19) . . . . ?
